data_7715770
loop_
_publ_author_name
'Beckmann, J. Louis'
'Neumann, Beate'
'Stammler, Hans-Georg'
'Lamm, Jan-Hendrik'
'Mitzel, Norbert W.'

_publ_section_title
;
 Bidentate boron Lewis acids: synthesis by tin boron exchange reaction and
 host-guest complex formation.
;
_journal_issue 18
_journal_name_full 'Dalton transactions (Cambridge, England : 2003)'
_journal_page_first 7958
_journal_page_last 7964
_journal_paper_doi 10.1039/d4dt00782d
_journal_volume 53
_journal_year 2024
_chemical_formula_moiety 'C34 H24 B2'
_chemical_formula_sum 'C34 H24 B2'
_chemical_formula_weight 454.15
_space_group_crystal_system monoclinic
_space_group_IT_number 14
_space_group_name_Hall '-P 2yn'
_space_group_name_H-M_alt 'P 1 21/n 1'
_atom_sites_solution_hydrogens difmap
_atom_sites_solution_primary direct
_audit_creation_date 2024-02-19
_audit_creation_method
;
Olex2 1.5-alpha
(compiled 2024.01.24 svn.r2f8d729c for OlexSys, GUI svn.r6923)
;
_audit_update_record
;
2024-03-04 deposited with the CCDC.	2024-04-17 downloaded from the CCDC.
;
_cell_angle_alpha 90
_cell_angle_beta 92.490(2)
_cell_angle_gamma 90
_cell_formula_units_Z 4
_cell_length_a 5.00408(14)
_cell_length_b 20.9765(5)
_cell_length_c 23.1586(6)
_cell_measurement_reflns_used 10007
_cell_measurement_temperature 99.9(3)
_cell_measurement_theta_max 76.1280
_cell_measurement_theta_min 3.8060
_cell_volume 2428.62(11)
_computing_cell_refinement 'CrysAlisPro 1.171.40.82a (Rigaku OD, 2020)'
_computing_data_collection 'CrysAlisPro 1.171.40.82a (Rigaku OD, 2020)'
_computing_data_reduction 'CrysAlisPro 1.171.40.82a (Rigaku OD, 2020)'
_computing_molecular_graphics 'Olex2 1.5-alpha (Dolomanov et al., 2009)'
_computing_publication_material 'Olex2 1.5-alpha (Dolomanov et al., 2009)'
_computing_structure_refinement 'SHELXL 2018/3 (Sheldrick, 2015)'
_computing_structure_solution 'SHELXS  (Sheldrick, 2008)'
_diffrn_ambient_environment N~2~
_diffrn_ambient_temperature 99.9(3)
_diffrn_detector 'CCD plate'
_diffrn_detector_area_resol_mean 5.3114
_diffrn_detector_type Atlas
_diffrn_measured_fraction_theta_full 0.999
_diffrn_measured_fraction_theta_max 0.980
_diffrn_measurement_details
;
List of Runs (angles in degrees, time in seconds):

  # Type    Start    End  Width  t~exp~   \w     \q     \k     \f   Frames
#--------------------------------------------------------------------------
  1  \w   -110.00 -18.00   1.00    8.56    --  -38.50 -38.00 120.00   92
  2  \w    -87.00  -6.00   1.00    8.56    --  -38.50 125.00 150.00   81
  3  \w   -110.00 -18.00   1.00    8.56    --  -38.50 -38.00-150.00   92
  4  \w     90.00 178.00   1.00   34.27    --  111.00  30.00 120.00   88
  5  \w     31.00 107.00   1.00   34.27    --  111.00 -94.00 -90.00   76
  6  \w     97.00 178.00   1.00   34.27    --  111.00 125.00 -30.00   81
  7  \w     31.00 107.00   1.00   34.27    --  111.00 -94.00 -30.00   76
  8  \w     32.00 151.00   1.00   34.27    --  111.00 -15.00 -90.00  119
  9  \w     89.00 178.00   1.00   34.27    --  111.00  45.00-150.00   89
 10  \w     41.00 113.00   1.00   34.27    --  111.00-125.00-180.00   72
 11  \w     38.00 132.00   1.00   34.27    --  111.00 -30.00-180.00   94
 12  \w     18.00  47.00   1.00    8.56    --   42.70  57.00  30.00   29
;
_diffrn_measurement_device 'four-circle diffractometer'
_diffrn_measurement_device_type 'SuperNova, Dual, Cu at home/near, Atlas'
_diffrn_measurement_method '\w scans'
_diffrn_orient_matrix_type 'CrysAlisPro convention (1999,Acta A55,543-557)'
_diffrn_orient_matrix_UB_11 0.0117803000
_diffrn_orient_matrix_UB_12 -0.0016111000
_diffrn_orient_matrix_UB_13 0.0665896000
_diffrn_orient_matrix_UB_21 0.2943246000
_diffrn_orient_matrix_UB_22 -0.0216799000
_diffrn_orient_matrix_UB_23 -0.0000799000
_diffrn_orient_matrix_UB_31 0.0908314000
_diffrn_orient_matrix_UB_32 0.0701028000
_diffrn_orient_matrix_UB_33 0.0015588000
_diffrn_radiation_monochromator mirror
_diffrn_radiation_probe x-ray
_diffrn_radiation_type 'Cu K\a'
_diffrn_radiation_wavelength 1.54184
_diffrn_reflns_av_R_equivalents 0.0305
_diffrn_reflns_av_unetI/netI 0.0260
_diffrn_reflns_Laue_measured_fraction_full 0.999
_diffrn_reflns_Laue_measured_fraction_max 0.980
_diffrn_reflns_limit_h_max 5
_diffrn_reflns_limit_h_min -6
_diffrn_reflns_limit_k_max 26
_diffrn_reflns_limit_k_min -17
_diffrn_reflns_limit_l_max 28
_diffrn_reflns_limit_l_min -27
_diffrn_reflns_number 14521
_diffrn_reflns_point_group_measured_fraction_full 0.999
_diffrn_reflns_point_group_measured_fraction_max 0.980
_diffrn_reflns_theta_full 67.684
_diffrn_reflns_theta_max 76.498
_diffrn_reflns_theta_min 2.843
_diffrn_source 'micro-focus sealed X-ray tube'
_diffrn_source_type 'SuperNova (Cu) X-ray Source'
_exptl_absorpt_coefficient_mu 0.520
_exptl_absorpt_correction_T_max 1.000
_exptl_absorpt_correction_T_min 0.831
_exptl_absorpt_correction_type gaussian
_exptl_absorpt_process_details
;
CrysAlisPro 1.171.40.82a (Rigaku Oxford Diffraction, 2020)
Numerical absorption correction based on gaussian integration over
a multifaceted crystal model
Empirical absorption correction using spherical harmonics,
implemented in SCALE3 ABSPACK scaling algorithm.
;
_exptl_crystal_colour 'clear yellow'
_exptl_crystal_colour_lustre clear
_exptl_crystal_colour_primary yellow
_exptl_crystal_density_diffrn 1.242
_exptl_crystal_description needle
_exptl_crystal_F_000 952
_exptl_crystal_size_max 0.281
_exptl_crystal_size_mid 0.11
_exptl_crystal_size_min 0.08
_refine_diff_density_max 0.276
_refine_diff_density_min -0.181
_refine_diff_density_rms 0.040
_refine_ls_extinction_method none
_refine_ls_goodness_of_fit_ref 1.037
_refine_ls_hydrogen_treatment refall
_refine_ls_matrix_type full
_refine_ls_number_parameters 421
_refine_ls_number_reflns 5007
_refine_ls_number_restraints 0
_refine_ls_restrained_S_all 1.037
_refine_ls_R_factor_all 0.0458
_refine_ls_R_factor_gt 0.0424
_refine_ls_shift/su_max 0.000
_refine_ls_shift/su_mean 0.000
_refine_ls_structure_factor_coef Fsqd
_refine_ls_weighting_details 'w=1/[\s^2^(Fo^2^)+(0.0591P)^2^+0.7696P] where P=(Fo^2^+2Fc^2^)/3'
_refine_ls_weighting_scheme calc
_refine_ls_wR_factor_gt 0.1116
_refine_ls_wR_factor_ref 0.1149
_reflns_Friedel_coverage 0.000
_reflns_number_gt 4586
_reflns_number_total 5007
_reflns_threshold_expression 'I > 2\s(I)'
_cod_data_source_file d4dt00782d2.cif
_cod_data_source_block 3a
_cod_depositor_comments 'Adding full bibliography for 7715770--7715781.cif.'
_cod_database_code 7715770
_shelx_shelxl_version_number 2018/3
_chemical_oxdiff_formula 'C34 H24 B2'
_shelx_space_group_comment
;
The symmetry employed for this shelxl refinement is uniquely defined
by the following loop, which should always be used as a source of
symmetry information in preference to the above space-group names.
They are only intended as comments.
;
_reflns_odcompleteness_completeness 99.88
_reflns_odcompleteness_iscentric 1
_reflns_odcompleteness_theta 71.98
_olex2_refinement_description
;
;
_olex2_date_sample_data_collection 2020-09-03
_olex2_submission_special_instructions 'No special instructions were received'
_oxdiff_exptl_absorpt_empirical_details
;
Empirical correction (ABSPACK) includes:
- Absorption correction using spherical harmonics
- Frame scaling
;
_oxdiff_exptl_absorpt_empirical_full_max 1.339
_oxdiff_exptl_absorpt_empirical_full_min 0.771

loop_
_space_group_symop_operation_xyz
'x, y, z'
'-x+1/2, y+1/2, -z+1/2'
'-x, -y, -z'
'x-1/2, -y-1/2, z-1/2'

loop_
_atom_site_label
_atom_site_type_symbol
_atom_site_fract_x
_atom_site_fract_y
_atom_site_fract_z
_atom_site_U_iso_or_equiv
_atom_site_adp_type
_atom_site_occupancy
_atom_site_site_symmetry_order
_atom_site_calc_flag
_atom_site_refinement_flags_posn
_atom_site_refinement_flags_adp
_atom_site_refinement_flags_occupancy
_atom_site_disorder_assembly
_atom_site_disorder_group
C1 C 0.0593(2) 0.40057(5) 0.19614(5) 0.0245(2) Uani 1 1 d . . . . .
C2 C -0.0326(2) 0.41733(5) 0.25245(5) 0.0220(2) Uani 1 1 d . . . . .
C3 C 0.0747(2) 0.39075(5) 0.30377(5) 0.0228(2) Uani 1 1 d . . . . .
C4 C -0.0203(2) 0.40796(5) 0.35747(5) 0.0223(2) Uani 1 1 d . . . . .
C5 C 0.0828(2) 0.38135(5) 0.41129(5) 0.0250(2) Uani 1 1 d . . . . .
C6 C -0.0158(3) 0.40134(6) 0.46280(5) 0.0296(3) Uani 1 1 d . . . . .
C7 C -0.2197(3) 0.44798(6) 0.46447(5) 0.0303(3) Uani 1 1 d . . . . .
C8 C -0.3245(2) 0.47343(6) 0.41447(6) 0.0277(3) Uani 1 1 d . . . . .
C9 C -0.2312(2) 0.45449(5) 0.35980(5) 0.0230(2) Uani 1 1 d . . . . .
C10 C -0.3380(2) 0.48059(5) 0.30861(5) 0.0241(2) Uani 1 1 d . . . . .
C11 C -0.2450(2) 0.46328(5) 0.25500(5) 0.0229(2) Uani 1 1 d . . . . .
C12 C -0.3549(2) 0.49062(6) 0.20288(5) 0.0265(2) Uani 1 1 d . . . . .
C13 C -0.2647(2) 0.47362(6) 0.15048(5) 0.0286(3) Uani 1 1 d . . . . .
C14 C -0.0562(2) 0.42807(6) 0.14719(5) 0.0274(3) Uani 1 1 d . . . . .
C15 C 0.2696(2) 0.35500(6) 0.19009(5) 0.0258(2) Uani 1 1 d . . . . .
C16 C 0.4433(2) 0.31633(6) 0.18257(5) 0.0275(3) Uani 1 1 d . . . . .
C17 C 0.7498(2) 0.23986(6) 0.11433(5) 0.0265(3) Uani 1 1 d . . . . .
C18 C 0.9615(2) 0.19108(5) 0.13162(5) 0.0237(2) Uani 1 1 d . . . . .
C19 C 1.1030(2) 0.15133(6) 0.09557(5) 0.0274(3) Uani 1 1 d . . . . .
C20 C 1.2988(3) 0.11075(6) 0.11976(6) 0.0304(3) Uani 1 1 d . . . . .
C21 C 1.3516(3) 0.10968(6) 0.17900(6) 0.0315(3) Uani 1 1 d . . . . .
C22 C 1.2073(3) 0.14852(6) 0.21504(6) 0.0297(3) Uani 1 1 d . . . . .
C23 C 1.0111(2) 0.18890(5) 0.19148(5) 0.0247(2) Uani 1 1 d . . . . .
C24 C 0.8353(2) 0.23430(6) 0.22347(5) 0.0268(3) Uani 1 1 d . . . . .
C25 C 0.2854(2) 0.33313(6) 0.41280(5) 0.0273(3) Uani 1 1 d . . . . .
C26 C 0.4493(3) 0.29111(6) 0.41842(6) 0.0306(3) Uani 1 1 d . . . . .
C27 C 0.8248(3) 0.20489(6) 0.38265(5) 0.0290(3) Uani 1 1 d . . . . .
C28 C 0.9840(2) 0.15587(6) 0.41728(5) 0.0250(2) Uani 1 1 d . . . . .
C29 C 1.1773(3) 0.11443(6) 0.39768(5) 0.0294(3) Uani 1 1 d . . . . .
C30 C 1.2971(3) 0.07069(6) 0.43562(6) 0.0326(3) Uani 1 1 d . . . . .
C31 C 1.2257(3) 0.06820(6) 0.49268(6) 0.0328(3) Uani 1 1 d . . . . .
C32 C 1.0360(3) 0.11041(6) 0.51309(5) 0.0294(3) Uani 1 1 d . . . . .
C33 C 0.9160(2) 0.15430(6) 0.47528(5) 0.0253(2) Uani 1 1 d . . . . .
C34 C 0.7055(3) 0.20329(6) 0.48862(5) 0.0294(3) Uani 1 1 d . . . . .
B1 B 0.6606(3) 0.26707(6) 0.17387(6) 0.0261(3) Uani 1 1 d . . . . .
B2 B 0.6466(3) 0.23710(7) 0.42882(6) 0.0293(3) Uani 1 1 d . . . . .
H7 H -0.285(3) 0.4607(8) 0.5024(7) 0.039(4) Uiso 1 1 d . . . . .
H29 H 1.227(3) 0.1157(7) 0.3568(7) 0.031(4) Uiso 1 1 d . . . . .
H22 H 1.240(3) 0.1475(7) 0.2582(7) 0.027(4) Uiso 1 1 d . . . . .
H12 H -0.500(3) 0.5225(7) 0.2058(7) 0.032(4) Uiso 1 1 d . . . . .
H14 H 0.004(3) 0.4159(7) 0.1085(7) 0.029(4) Uiso 1 1 d . . . . .
H6 H 0.056(3) 0.3821(8) 0.4986(7) 0.038(4) Uiso 1 1 d . . . . .
H13 H -0.342(3) 0.4924(8) 0.1148(7) 0.035(4) Uiso 1 1 d . . . . .
H19 H 1.069(3) 0.1528(8) 0.0514(7) 0.034(4) Uiso 1 1 d . . . . .
H3 H 0.224(3) 0.3594(7) 0.3021(6) 0.030(4) Uiso 1 1 d . . . . .
H21 H 1.492(3) 0.0820(8) 0.1956(7) 0.037(4) Uiso 1 1 d . . . . .
H10 H -0.483(3) 0.5126(8) 0.3102(7) 0.033(4) Uiso 1 1 d . . . . .
H24A H 0.721(3) 0.2112(8) 0.2515(7) 0.037(4) Uiso 1 1 d . . . . .
H24B H 0.944(3) 0.2654(8) 0.2482(7) 0.039(4) Uiso 1 1 d . . . . .
H17A H 0.595(4) 0.2198(8) 0.0920(7) 0.042(4) Uiso 1 1 d . . . . .
H8 H -0.466(3) 0.5055(8) 0.4152(7) 0.035(4) Uiso 1 1 d . . . . .
H32 H 0.986(3) 0.1101(7) 0.5539(7) 0.033(4) Uiso 1 1 d . . . . .
H20 H 1.405(4) 0.0828(8) 0.0948(7) 0.042(4) Uiso 1 1 d . . . . .
H30 H 1.432(4) 0.0408(9) 0.4209(8) 0.045(5) Uiso 1 1 d . . . . .
H31 H 1.309(3) 0.0363(8) 0.5197(7) 0.040(4) Uiso 1 1 d . . . . .
H34A H 0.533(4) 0.1836(8) 0.5031(8) 0.045(5) Uiso 1 1 d . . . . .
H34B H 0.764(4) 0.2347(9) 0.5205(8) 0.052(5) Uiso 1 1 d . . . . .
H27A H 0.937(3) 0.2361(8) 0.3616(7) 0.040(4) Uiso 1 1 d . . . . .
H17B H 0.827(4) 0.2749(9) 0.0897(8) 0.048(5) Uiso 1 1 d . . . . .
H27B H 0.715(4) 0.1846(8) 0.3502(8) 0.042(4) Uiso 1 1 d . . . . .

loop_
_atom_site_aniso_label
_atom_site_aniso_U_11
_atom_site_aniso_U_22
_atom_site_aniso_U_33
_atom_site_aniso_U_23
_atom_site_aniso_U_13
_atom_site_aniso_U_12
C1 0.0212(5) 0.0219(5) 0.0307(6) -0.0020(4) 0.0046(4) -0.0029(4)
C2 0.0188(5) 0.0192(5) 0.0282(6) -0.0011(4) 0.0027(4) -0.0029(4)
C3 0.0180(5) 0.0191(5) 0.0312(6) -0.0016(4) 0.0015(4) -0.0001(4)
C4 0.0191(5) 0.0189(5) 0.0291(6) 0.0004(4) 0.0007(4) -0.0022(4)
C5 0.0219(5) 0.0223(5) 0.0306(6) 0.0011(4) -0.0010(4) -0.0009(4)
C6 0.0295(6) 0.0310(6) 0.0280(6) 0.0031(5) -0.0004(5) -0.0001(5)
C7 0.0322(6) 0.0319(6) 0.0271(6) -0.0003(5) 0.0060(5) 0.0016(5)
C8 0.0266(6) 0.0244(6) 0.0323(6) -0.0014(5) 0.0053(5) 0.0027(5)
C9 0.0201(5) 0.0193(5) 0.0297(6) -0.0008(4) 0.0033(4) -0.0007(4)
C10 0.0207(5) 0.0193(5) 0.0324(6) -0.0001(4) 0.0034(4) 0.0015(4)
C11 0.0203(5) 0.0195(5) 0.0289(6) 0.0001(4) 0.0014(4) -0.0020(4)
C12 0.0233(5) 0.0242(5) 0.0320(6) 0.0024(5) 0.0011(4) 0.0013(4)
C13 0.0278(6) 0.0294(6) 0.0285(6) 0.0033(5) 0.0004(5) -0.0016(5)
C14 0.0272(6) 0.0288(6) 0.0266(6) -0.0014(5) 0.0054(5) -0.0041(5)
C15 0.0238(6) 0.0252(6) 0.0289(6) -0.0022(4) 0.0060(4) -0.0035(5)
C16 0.0263(6) 0.0264(6) 0.0303(6) -0.0020(5) 0.0071(5) -0.0025(5)
C17 0.0265(6) 0.0261(6) 0.0270(6) -0.0004(4) 0.0031(5) 0.0026(5)
C18 0.0222(5) 0.0210(5) 0.0282(6) -0.0016(4) 0.0039(4) -0.0027(4)
C19 0.0274(6) 0.0249(6) 0.0303(6) -0.0037(5) 0.0057(5) -0.0025(5)
C20 0.0263(6) 0.0230(6) 0.0426(7) -0.0033(5) 0.0085(5) -0.0003(5)
C21 0.0258(6) 0.0232(6) 0.0455(7) 0.0037(5) 0.0007(5) 0.0003(5)
C22 0.0307(6) 0.0264(6) 0.0317(6) 0.0030(5) -0.0009(5) -0.0036(5)
C23 0.0238(5) 0.0220(5) 0.0284(6) -0.0010(4) 0.0035(4) -0.0047(4)
C24 0.0289(6) 0.0271(6) 0.0249(6) -0.0027(5) 0.0060(5) -0.0033(5)
C25 0.0252(6) 0.0264(6) 0.0300(6) 0.0022(5) -0.0023(5) -0.0008(5)
C26 0.0280(6) 0.0291(6) 0.0344(6) 0.0017(5) -0.0039(5) 0.0021(5)
C27 0.0296(6) 0.0302(6) 0.0267(6) 0.0040(5) -0.0034(5) 0.0009(5)
C28 0.0251(5) 0.0248(5) 0.0248(6) -0.0003(4) -0.0016(4) 0.0000(4)
C29 0.0314(6) 0.0318(6) 0.0252(6) -0.0038(5) 0.0024(5) 0.0017(5)
C30 0.0331(6) 0.0295(6) 0.0350(7) -0.0048(5) 0.0011(5) 0.0088(5)
C31 0.0354(7) 0.0287(6) 0.0341(7) 0.0046(5) -0.0018(5) 0.0087(5)
C32 0.0318(6) 0.0310(6) 0.0256(6) 0.0025(5) 0.0012(5) 0.0051(5)
C33 0.0254(5) 0.0252(5) 0.0254(6) -0.0016(4) 0.0002(4) 0.0021(4)
C34 0.0285(6) 0.0314(6) 0.0283(6) -0.0018(5) -0.0002(5) 0.0077(5)
B1 0.0236(6) 0.0234(6) 0.0318(7) -0.0014(5) 0.0067(5) -0.0038(5)
B2 0.0252(6) 0.0271(7) 0.0350(7) 0.0004(5) -0.0040(5) 0.0003(5)

loop_
_atom_type_symbol
_atom_type_description
_atom_type_scat_dispersion_real
_atom_type_scat_dispersion_imag
_atom_type_scat_source
C C 0.0181 0.0091 'International Tables Vol C Tables 4.2.6.8 and 6.1.1.4'
H H 0.0000 0.0000 'International Tables Vol C Tables 4.2.6.8 and 6.1.1.4'
B B 0.0090 0.0039 'International Tables Vol C Tables 4.2.6.8 and 6.1.1.4'

loop_
_exptl_crystal_face_index_h
_exptl_crystal_face_index_k
_exptl_crystal_face_index_l
_exptl_crystal_face_perp_dist
0 0 1 0.0400
0 0 -1 0.0400
0 1 0 0.0549
0 -1 0 0.0549
-1 0 0 0.1389
1 0 0 0.1389

loop_
_geom_angle_atom_site_label_1
_geom_angle_atom_site_label_2
_geom_angle_atom_site_label_3
_geom_angle
_geom_angle_site_symmetry_1
_geom_angle_site_symmetry_3
_geom_angle_publ_flag
C14 C1 C2 120.17(11) . . ?
C14 C1 C15 118.87(11) . . ?
C15 C1 C2 120.96(11) . . ?
C3 C2 C1 122.98(10) . . ?
C3 C2 C11 119.30(10) . . ?
C11 C2 C1 117.71(10) . . ?
C2 C3 H3 119.4(9) . . ?
C4 C3 C2 121.34(10) . . ?
C4 C3 H3 119.3(9) . . ?
C3 C4 C5 123.13(10) . . ?
C3 C4 C9 119.10(10) . . ?
C9 C4 C5 117.76(10) . . ?
C6 C5 C4 120.22(11) . . ?
C6 C5 C25 118.33(11) . . ?
C25 C5 C4 121.44(11) . . ?
C5 C6 C7 121.36(12) . . ?
C5 C6 H6 118.5(10) . . ?
C7 C6 H6 120.1(10) . . ?
C6 C7 H7 118.7(10) . . ?
C8 C7 C6 120.01(12) . . ?
C8 C7 H7 121.3(10) . . ?
C7 C8 C9 121.21(11) . . ?
C7 C8 H8 120.5(10) . . ?
C9 C8 H8 118.3(10) . . ?
C8 C9 C4 119.42(11) . . ?
C10 C9 C4 119.32(10) . . ?
C10 C9 C8 121.25(10) . . ?
C9 C10 C11 121.75(10) . . ?
C9 C10 H10 119.3(9) . . ?
C11 C10 H10 119.0(9) . . ?
C10 C11 C2 119.18(11) . . ?
C10 C11 C12 121.24(11) . . ?
C12 C11 C2 119.57(11) . . ?
C11 C12 H12 118.0(9) . . ?
C13 C12 C11 121.30(11) . . ?
C13 C12 H12 120.7(9) . . ?
C12 C13 C14 119.82(11) . . ?
C12 C13 H13 120.8(10) . . ?
C14 C13 H13 119.3(10) . . ?
C1 C14 C13 121.42(11) . . ?
C1 C14 H14 120.2(9) . . ?
C13 C14 H14 118.4(9) . . ?
C16 C15 C1 177.23(13) . . ?
C15 C16 B1 179.13(14) . . ?
C18 C17 B1 103.60(10) . . ?
C18 C17 H17A 111.6(10) . . ?
C18 C17 H17B 110.9(11) . . ?
B1 C17 H17A 111.2(10) . . ?
B1 C17 H17B 111.1(10) . . ?
H17A C17 H17B 108.4(14) . . ?
C19 C18 C17 127.82(11) . . ?
C19 C18 C23 120.08(11) . . ?
C23 C18 C17 112.10(10) . . ?
C18 C19 C20 119.32(12) . . ?
C18 C19 H19 120.6(9) . . ?
C20 C19 H19 120.0(9) . . ?
C19 C20 H20 120.7(10) . . ?
C21 C20 C19 120.48(12) . . ?
C21 C20 H20 118.9(10) . . ?
C20 C21 C22 120.20(12) . . ?
C20 C21 H21 120.1(10) . . ?
C22 C21 H21 119.7(10) . . ?
C21 C22 H22 121.3(8) . . ?
C23 C22 C21 119.83(12) . . ?
C23 C22 H22 118.9(8) . . ?
C18 C23 C24 112.54(10) . . ?
C22 C23 C18 120.05(11) . . ?
C22 C23 C24 127.40(11) . . ?
C23 C24 B1 103.56(10) . . ?
C23 C24 H24A 111.8(9) . . ?
C23 C24 H24B 111.9(9) . . ?
B1 C24 H24A 111.6(10) . . ?
B1 C24 H24B 113.6(10) . . ?
H24A C24 H24B 104.6(13) . . ?
C26 C25 C5 174.70(14) . . ?
C25 C26 B2 176.46(14) . . ?
C28 C27 B2 103.47(10) . . ?
C28 C27 H27A 114.1(10) . . ?
C28 C27 H27B 111.5(10) . . ?
B2 C27 H27A 113.3(10) . . ?
B2 C27 H27B 112.4(10) . . ?
H27A C27 H27B 102.3(13) . . ?
C29 C28 C27 127.62(11) . . ?
C29 C28 C33 119.99(11) . . ?
C33 C28 C27 112.39(10) . . ?
C28 C29 H29 120.2(9) . . ?
C30 C29 C28 119.59(11) . . ?
C30 C29 H29 120.3(9) . . ?
C29 C30 H30 118.8(10) . . ?
C31 C30 C29 120.43(12) . . ?
C31 C30 H30 120.7(10) . . ?
C30 C31 C32 120.45(12) . . ?
C30 C31 H31 120.6(10) . . ?
C32 C31 H31 119.0(10) . . ?
C31 C32 H32 121.7(9) . . ?
C33 C32 C31 119.27(11) . . ?
C33 C32 H32 119.1(9) . . ?
C28 C33 C34 112.36(10) . . ?
C32 C33 C28 120.25(11) . . ?
C32 C33 C34 127.39(11) . . ?
C33 C34 B2 103.40(10) . . ?
C33 C34 H34A 113.4(10) . . ?
C33 C34 H34B 113.8(11) . . ?
B2 C34 H34A 109.9(10) . . ?
B2 C34 H34B 112.5(11) . . ?
H34A C34 H34B 104.0(14) . . ?
C16 B1 C17 126.45(12) . . ?
C16 B1 C24 125.40(11) . . ?
C24 B1 C17 108.16(10) . . ?
C26 B2 C27 126.69(12) . . ?
C26 B2 C34 124.96(12) . . ?
C34 B2 C27 108.35(10) . . ?

loop_
_geom_bond_atom_site_label_1
_geom_bond_atom_site_label_2
_geom_bond_distance
_geom_bond_site_symmetry_2
_geom_bond_publ_flag
C1 C2 1.4447(16) . ?
C1 C14 1.3765(17) . ?
C1 C15 1.4330(16) . ?
C2 C3 1.3987(16) . ?
C2 C11 1.4379(15) . ?
C3 C4 1.3982(16) . ?
C3 H3 0.995(16) . ?
C4 C5 1.4407(16) . ?
C4 C9 1.4400(15) . ?
C5 C6 1.3760(18) . ?
C5 C25 1.4314(16) . ?
C6 C7 1.4154(18) . ?
C6 H6 0.975(17) . ?
C7 C8 1.3595(18) . ?
C7 H7 0.987(17) . ?
C8 C9 1.4248(16) . ?
C8 H8 0.976(17) . ?
C9 C10 1.3914(17) . ?
C10 C11 1.3927(16) . ?
C10 H10 0.989(16) . ?
C11 C12 1.4249(16) . ?
C12 C13 1.3605(18) . ?
C12 H12 0.992(16) . ?
C13 C14 1.4192(18) . ?
C13 H13 0.981(17) . ?
C14 H14 0.993(15) . ?
C15 C16 1.2072(18) . ?
C16 B1 1.5197(17) . ?
C17 C18 1.5143(16) . ?
C17 B1 1.5748(17) . ?
C17 H17A 1.005(18) . ?
C17 H17B 1.018(19) . ?
C18 C19 1.3947(16) . ?
C18 C23 1.3983(17) . ?
C19 C20 1.3964(18) . ?
C19 H19 1.031(16) . ?
C20 C21 1.386(2) . ?
C20 H20 0.992(17) . ?
C21 C22 1.3906(19) . ?
C21 H21 0.978(17) . ?
C22 C23 1.3903(18) . ?
C22 H22 1.006(15) . ?
C23 C24 1.5120(16) . ?
C24 B1 1.5714(19) . ?
C24 H24A 1.007(17) . ?
C24 H24B 1.012(17) . ?
C25 C26 1.2071(18) . ?
C26 B2 1.5153(18) . ?
C27 C28 1.5098(16) . ?
C27 B2 1.5740(19) . ?
C27 H27A 1.003(17) . ?
C27 H27B 1.006(18) . ?
C28 C29 1.3910(17) . ?
C28 C33 1.4002(16) . ?
C29 C30 1.3884(18) . ?
C29 H29 0.990(15) . ?
C30 C31 1.3849(19) . ?
C30 H30 0.992(18) . ?
C31 C32 1.3955(18) . ?
C31 H31 0.994(18) . ?
C32 C33 1.3890(17) . ?
C32 H32 0.988(16) . ?
C33 C34 1.5132(16) . ?
C34 B2 1.5723(19) . ?
C34 H34A 1.028(19) . ?
C34 H34B 1.022(19) . ?

loop_
_geom_torsion_atom_site_label_1
_geom_torsion_atom_site_label_2
_geom_torsion_atom_site_label_3
_geom_torsion_atom_site_label_4
_geom_torsion
_geom_torsion_site_symmetry_1
_geom_torsion_site_symmetry_2
_geom_torsion_site_symmetry_3
_geom_torsion_site_symmetry_4
_geom_torsion_publ_flag
C1 C2 C3 C4 -179.70(10) . . . . ?
C1 C2 C11 C10 -179.88(10) . . . . ?
C1 C2 C11 C12 -0.40(15) . . . . ?
C2 C1 C14 C13 0.60(17) . . . . ?
C2 C3 C4 C5 179.44(10) . . . . ?
C2 C3 C4 C9 -0.63(16) . . . . ?
C2 C11 C12 C13 0.71(17) . . . . ?
C3 C2 C11 C10 0.41(16) . . . . ?
C3 C2 C11 C12 179.89(10) . . . . ?
C3 C4 C5 C6 178.64(11) . . . . ?
C3 C4 C5 C25 -2.40(17) . . . . ?
C3 C4 C9 C8 -178.45(10) . . . . ?
C3 C4 C9 C10 0.88(16) . . . . ?
C4 C5 C6 C7 0.18(18) . . . . ?
C4 C9 C10 C11 -0.49(17) . . . . ?
C5 C4 C9 C8 1.48(16) . . . . ?
C5 C4 C9 C10 -179.18(10) . . . . ?
C5 C6 C7 C8 0.8(2) . . . . ?
C6 C7 C8 C9 -0.58(19) . . . . ?
C7 C8 C9 C4 -0.57(18) . . . . ?
C7 C8 C9 C10 -179.89(11) . . . . ?
C8 C9 C10 C11 178.83(10) . . . . ?
C9 C4 C5 C6 -1.30(16) . . . . ?
C9 C4 C5 C25 177.67(10) . . . . ?
C9 C10 C11 C2 -0.15(16) . . . . ?
C9 C10 C11 C12 -179.62(11) . . . . ?
C10 C11 C12 C13 -179.83(11) . . . . ?
C11 C2 C3 C4 -0.01(16) . . . . ?
C11 C12 C13 C14 -0.35(18) . . . . ?
C12 C13 C14 C1 -0.31(18) . . . . ?
C14 C1 C2 C3 179.46(11) . . . . ?
C14 C1 C2 C11 -0.24(16) . . . . ?
C15 C1 C2 C3 -0.10(17) . . . . ?
C15 C1 C2 C11 -179.80(10) . . . . ?
C15 C1 C14 C13 -179.83(11) . . . . ?
C17 C18 C19 C20 177.73(11) . . . . ?
C17 C18 C23 C22 -177.51(10) . . . . ?
C17 C18 C23 C24 1.67(14) . . . . ?
C18 C17 B1 C16 -177.61(11) . . . . ?
C18 C17 B1 C24 2.25(12) . . . . ?
C18 C19 C20 C21 0.27(18) . . . . ?
C18 C23 C24 B1 -0.12(13) . . . . ?
C19 C18 C23 C22 1.98(17) . . . . ?
C19 C18 C23 C24 -178.84(10) . . . . ?
C19 C20 C21 C22 0.83(19) . . . . ?
C20 C21 C22 C23 -0.52(18) . . . . ?
C21 C22 C23 C18 -0.88(17) . . . . ?
C21 C22 C23 C24 -179.92(11) . . . . ?
C22 C23 C24 B1 178.99(11) . . . . ?
C23 C18 C19 C20 -1.67(17) . . . . ?
C23 C24 B1 C16 178.48(11) . . . . ?
C23 C24 B1 C17 -1.38(12) . . . . ?
C25 C5 C6 C7 -178.81(11) . . . . ?
C27 C28 C29 C30 -177.73(12) . . . . ?
C27 C28 C33 C32 177.73(11) . . . . ?
C27 C28 C33 C34 -1.45(14) . . . . ?
C28 C27 B2 C26 178.71(12) . . . . ?
C28 C27 B2 C34 -1.71(13) . . . . ?
C28 C29 C30 C31 -0.1(2) . . . . ?
C28 C33 C34 B2 0.26(14) . . . . ?
C29 C28 C33 C32 -1.59(18) . . . . ?
C29 C28 C33 C34 179.23(11) . . . . ?
C29 C30 C31 C32 -1.2(2) . . . . ?
C30 C31 C32 C33 1.1(2) . . . . ?
C31 C32 C33 C28 0.30(19) . . . . ?
C31 C32 C33 C34 179.34(12) . . . . ?
C32 C33 C34 B2 -178.85(12) . . . . ?
C33 C28 C29 C30 1.47(18) . . . . ?
C33 C34 B2 C26 -179.46(12) . . . . ?
C33 C34 B2 C27 0.95(13) . . . . ?
B1 C17 C18 C19 178.15(11) . . . . ?
B1 C17 C18 C23 -2.41(13) . . . . ?
B2 C27 C28 C29 -178.81(12) . . . . ?
B2 C27 C28 C33 1.94(14) . . . . ?

loop_
_exptl_oxdiff_crystal_face_indexfrac_h
_exptl_oxdiff_crystal_face_indexfrac_k
_exptl_oxdiff_crystal_face_indexfrac_l
_exptl_oxdiff_crystal_face_x
_exptl_oxdiff_crystal_face_y
_exptl_oxdiff_crystal_face_z
0.0002 -0.0011 0.9976 0.0664 -0.0000 0.0015
-0.0002 0.0011 -0.9976 -0.0664 0.0000 -0.0015
0.0007 1.0009 0.0021 -0.0015 -0.0215 0.0702
-0.0007 -1.0009 -0.0021 0.0015 0.0215 -0.0702
-0.9979 0.0011 0.0279 -0.0099 -0.2937 -0.0905
0.9979 -0.0011 -0.0279 0.0099 0.2937 0.0905
